data_4080385
loop_
_publ_author_name
'Normand, Mickael'
'Dorcet, Vincent'
'Kirillov, Evgeny'
'Carpentier, Jean-Fran\,cois'

_publ_section_title
;
 {Phenoxy-imine}aluminum versus -indium Complexes for the Immortal ROP of
 Lactide: Different Stereocontrol, Different Mechanisms
;
_journal_issue 6
_journal_name_full Organometallics
_journal_page_first 1694
_journal_paper_doi 10.1021/om301155m
_journal_volume 32
_journal_year 2013
_chemical_absolute_configuration ad
_chemical_compound_source 'synthesis as described'
_chemical_formula_moiety '2(C32 H35 N1 O1 Si1)'
_chemical_formula_sum 'C32 H35 N O Si'
_chemical_formula_weight 477.7
_chemical_name_systematic
;
 ?
;
_space_group_IT_number 4
_symmetry_cell_setting monoclinic
_symmetry_Int_Tables_number 4
_symmetry_space_group_name_Hall 'P 2yb'
_symmetry_space_group_name_H-M 'P 1 21 1'
_atom_sites_solution_hydrogens geom
_atom_sites_solution_primary direct
_atom_sites_solution_secondary difmap
_audit_conform_dict_location ftp://ftp.iucr.org/pub/cif_core.dic
_audit_conform_dict_name cif_core.dic
_audit_conform_dict_version 2.3
_audit_creation_date 2011-03-16T09:44:57-00:00
_audit_creation_method 'WinGX routine CIF_UPDATE'
_cell_angle_alpha 90
_cell_angle_beta 115.727(4)
_cell_angle_gamma 90
_cell_formula_units_Z 4
_cell_length_a 10.0428(6)
_cell_length_b 28.804(2)
_cell_length_c 10.7253(9)
_cell_measurement_reflns_used 5955
_cell_measurement_temperature 150(2)
_cell_measurement_theta_max 25.44
_cell_measurement_theta_min 2.22
_cell_measurement_wavelength 0.71073
_cell_volume 2795.0(4)
_computing_cell_refinement 'Bruker SMART (Bruker, 2002)'
_computing_data_collection 'Bruker SAINT (Bruker, 2002)'
_computing_data_reduction 'Bruker SAINT (Bruker, 2002)'
_computing_molecular_graphics 'Ortep-3 for Windows (Farrugia, 1997)'
_computing_publication_material
;
           WinGX publication routines (Farrugia, 1999),
           CRYSCAL (T. Roisnel, local program)
;
_computing_structure_refinement 'SHELXL-97 (Sheldrick, 1997)'
_computing_structure_solution 'SIR97 (Altomare et al., 1999))'
_diffrn_ambient_temperature 150(2)
_diffrn_detector 'CCD plate'
_diffrn_measured_fraction_theta_full 0.994
_diffrn_measured_fraction_theta_max 0.994
_diffrn_measurement_device_type 'APEXII, Bruker-AXS'
_diffrn_measurement_method 'CCD rotation images, thin slices'
_diffrn_radiation_monochromator graphite
_diffrn_radiation_probe x-ray
_diffrn_radiation_type MoK\a
_diffrn_radiation_wavelength 0.71073
_diffrn_reflns_av_R_equivalents 0.0401
_diffrn_reflns_av_unetI/netI 0.0608
_diffrn_reflns_limit_h_max 12
_diffrn_reflns_limit_h_min -12
_diffrn_reflns_limit_k_max 37
_diffrn_reflns_limit_k_min -37
_diffrn_reflns_limit_l_max 13
_diffrn_reflns_limit_l_min -13
_diffrn_reflns_number 23329
_diffrn_reflns_theta_full 27.48
_diffrn_reflns_theta_max 27.48
_diffrn_reflns_theta_min 1.41
_exptl_absorpt_coefficient_mu 0.108
_exptl_absorpt_correction_T_max 0.989
_exptl_absorpt_correction_T_min 0.826
_exptl_absorpt_correction_type multi-scan
_exptl_absorpt_process_details
;
  [Sheldrick, G.M. (2002). SADABS Bruker AXS Inc., Madison, Wisconsin, USA]
;
_exptl_crystal_colour yellow
_exptl_crystal_density_diffrn 1.135
_exptl_crystal_density_method 'not measured'
_exptl_crystal_description prism
_exptl_crystal_F_000 1024
_exptl_crystal_size_max 0.66
_exptl_crystal_size_mid 0.3
_exptl_crystal_size_min 0.1
_refine_diff_density_max 0.429
_refine_diff_density_min -0.314
_refine_diff_density_rms 0.046
_refine_ls_abs_structure_details 'Flack H D (1983), Acta Cryst. A39, 876-881'
_refine_ls_abs_structure_Flack -0.01(11)
_refine_ls_extinction_method none
_refine_ls_goodness_of_fit_ref 1.02
_refine_ls_hydrogen_treatment constr
_refine_ls_matrix_type full
_refine_ls_number_parameters 644
_refine_ls_number_reflns 12210
_refine_ls_number_restraints 1
_refine_ls_restrained_S_all 1.02
_refine_ls_R_factor_all 0.0688
_refine_ls_R_factor_gt 0.0522
_refine_ls_shift/su_max 0.025
_refine_ls_shift/su_mean 0
_refine_ls_structure_factor_coef Fsqd
_refine_ls_weighting_details 'calc w=1/[\s^2^(Fo^2^)+(0.0600P)^2^+0.7400P] where P=(Fo^2^+2Fc^2^)/3'
_refine_ls_weighting_scheme calc
_refine_ls_wR_factor_gt 0.1231
_refine_ls_wR_factor_ref 0.1356
_reflns_number_gt 9908
_reflns_number_total 12210
_reflns_threshold_expression >2sigma(I)
_cod_data_source_file om301155m_si_002.cif
_cod_data_source_block ligandl
_cod_original_cell_volume 2795.0(3)
_cod_original_sg_symbol_H-M 'P 21'
_cod_database_code 4080385

loop_
_symmetry_equiv_pos_as_xyz
'x, y, z'
'-x, y+1/2, -z'

loop_
_atom_site_label
_atom_site_type_symbol
_atom_site_fract_x
_atom_site_fract_y
_atom_site_fract_z
_atom_site_U_iso_or_equiv
_atom_site_adp_type
_atom_site_occupancy
_atom_site_symmetry_multiplicity
_atom_site_calc_flag
_atom_site_refinement_flags
Si1 Si -0.36639(8) 0.06508(2) 1.00857(8) 0.02497(16) Uani 1 1 d .
C1 C -0.4377(3) 0.12270(10) 1.0402(3) 0.0265(6) Uani 1 1 d .
C2 C -0.4558(3) 0.16141(10) 0.9565(3) 0.0302(6) Uani 1 1 d .
C3 C -0.5243(3) 0.20206(10) 0.9733(3) 0.0325(7) Uani 1 1 d .
C4 C -0.5685(3) 0.20386(11) 1.0805(3) 0.0351(7) Uani 1 1 d .
H4 H -0.6152 0.2311 1.092 0.042 Uiso 1 1 calc R
C5 C -0.5460(3) 0.16695(11) 1.1700(3) 0.0326(7) Uani 1 1 d .
C6 C -0.4820(3) 0.12686(10) 1.1471(3) 0.0302(6) Uani 1 1 d .
H6 H -0.4678 0.1011 1.2068 0.036 Uiso 1 1 calc R
O10 O -0.4085(2) 0.15940(8) 0.8557(2) 0.0394(5) Uani 1 1 d .
H10 H -0.4359 0.1834 0.8065 0.059 Uiso 1 1 calc R
C11 C -0.5940(4) 0.16996(12) 1.2855(4) 0.0448(8) Uani 1 1 d .
H11A H -0.5231 0.1889 1.361 0.067 Uiso 1 1 calc R
H11B H -0.5976 0.1387 1.32 0.067 Uiso 1 1 calc R
H11C H -0.6922 0.1842 1.2503 0.067 Uiso 1 1 calc R
C20 C -0.5590(3) 0.24127(11) 0.8766(3) 0.0380(7) Uani 1 1 d .
H20 H -0.6048 0.2681 0.892 0.046 Uiso 1 1 calc R
N21 N -0.5291(3) 0.24015(8) 0.7722(3) 0.0399(6) Uani 1 1 d .
C22 C -0.5794(3) 0.27903(11) 0.6727(4) 0.0455(8) Uani 1 1 d .
H22 H -0.6229 0.3035 0.7102 0.055 Uiso 1 1 calc R
C23 C -0.7010(5) 0.26063(18) 0.5383(5) 0.0883(17) Uani 1 1 d .
H23A H -0.6619 0.2351 0.5034 0.132 Uiso 1 1 calc R
H23B H -0.7357 0.2856 0.4696 0.132 Uiso 1 1 calc R
H23C H -0.7834 0.2493 0.5556 0.132 Uiso 1 1 calc R
C24 C -0.4477(4) 0.30032(10) 0.6559(3) 0.0426(7) Uani 1 1 d .
C25 C -0.5017(5) 0.34109(13) 0.5540(4) 0.0674(11) Uani 1 1 d .
H25A H -0.417 0.3601 0.5631 0.101 Uiso 1 1 calc R
H25B H -0.5707 0.3601 0.5746 0.101 Uiso 1 1 calc R
H25C H -0.552 0.3291 0.4593 0.101 Uiso 1 1 calc R
C26 C -0.3666(6) 0.26576(15) 0.6065(6) 0.0854(16) Uani 1 1 d .
H26A H -0.4354 0.2528 0.5171 0.128 Uiso 1 1 calc R
H26B H -0.3267 0.2406 0.6744 0.128 Uiso 1 1 calc R
H26C H -0.2854 0.2815 0.5963 0.128 Uiso 1 1 calc R
C27 C -0.3424(5) 0.32040(17) 0.7966(4) 0.0689(13) Uani 1 1 d .
H27A H -0.2952 0.295 0.8617 0.103 Uiso 1 1 calc R
H27B H -0.3981 0.3399 0.8322 0.103 Uiso 1 1 calc R
H27C H -0.2664 0.3391 0.7861 0.103 Uiso 1 1 calc R
C30 C -0.4571(3) 0.04147(10) 0.8267(3) 0.0312(6) Uani 1 1 d .
C31 C -0.4583(6) 0.06496(15) 0.7117(4) 0.0786(14) Uani 1 1 d .
H31 H -0.4195 0.0955 0.723 0.094 Uiso 1 1 calc R
C32 C -0.5155(6) 0.04431(19) 0.5810(4) 0.0893(17) Uani 1 1 d .
H32 H -0.5161 0.0611 0.5046 0.107 Uiso 1 1 calc R
C33 C -0.5707(4) 0.00019(15) 0.5621(4) 0.0573(10) Uani 1 1 d .
H33 H -0.6146 -0.0131 0.4721 0.069 Uiso 1 1 calc R
C34 C -0.5622(4) -0.02475(15) 0.6743(4) 0.0550(10) Uani 1 1 d .
H34 H -0.594 -0.0562 0.6633 0.066 Uiso 1 1 calc R
C35 C -0.5066(3) -0.00390(12) 0.8044(3) 0.0432(8) Uani 1 1 d .
H35 H -0.5025 -0.0216 0.8807 0.052 Uiso 1 1 calc R
C40 C -0.3987(3) 0.02133(9) 1.1236(3) 0.0270(6) Uani 1 1 d .
C41 C -0.5413(3) 0.01119(10) 1.1077(3) 0.0333(7) Uani 1 1 d .
H41 H -0.6232 0.0263 1.0366 0.04 Uiso 1 1 calc R
C42 C -0.5670(4) -0.02042(11) 1.1934(4) 0.0417(8) Uani 1 1 d .
H42 H -0.6649 -0.0267 1.1808 0.05 Uiso 1 1 calc R
C43 C -0.4484(4) -0.04243(12) 1.2966(4) 0.0478(9) Uani 1 1 d .
H43 H -0.4645 -0.0634 1.3571 0.057 Uiso 1 1 calc R
C44 C -0.3069(4) -0.03424(12) 1.3124(4) 0.0437(8) Uani 1 1 d .
H44 H -0.2261 -0.0504 1.3814 0.052 Uiso 1 1 calc R
C45 C -0.2824(3) -0.00235(11) 1.2276(3) 0.0344(7) Uani 1 1 d .
H45 H -0.1841 0.0035 1.2407 0.041 Uiso 1 1 calc R
C50 C -0.1616(3) 0.06803(10) 1.0661(3) 0.0266(6) Uani 1 1 d .
C51 C -0.0913(3) 0.04140(10) 1.0026(3) 0.0315(6) Uani 1 1 d .
H51 H -0.1489 0.0237 0.9225 0.038 Uiso 1 1 calc R
C52 C 0.0617(3) 0.04069(11) 1.0556(4) 0.0391(7) Uani 1 1 d .
H52 H 0.1077 0.0227 1.011 0.047 Uiso 1 1 calc R
C53 C 0.1479(3) 0.06596(12) 1.1730(4) 0.0425(8) Uani 1 1 d .
H53 H 0.2526 0.0651 1.2094 0.051 Uiso 1 1 calc R
C54 C 0.0807(3) 0.09231(12) 1.2368(4) 0.0394(8) Uani 1 1 d .
H54 H 0.1391 0.11 1.3168 0.047 Uiso 1 1 calc R
C55 C -0.0717(3) 0.09305(10) 1.1844(3) 0.0296(6) Uani 1 1 d .
H55 H -0.1164 0.1111 1.2301 0.036 Uiso 1 1 calc R
Si2 Si 0.10874(7) 0.35475(2) 0.99439(7) 0.02438(16) Uani 1 1 d .
C101 C 0.0404(3) 0.29760(10) 1.0305(3) 0.0264(6) Uani 1 1 d .
C102 C -0.0140(3) 0.29498(10) 1.1304(3) 0.0277(6) Uani 1 1 d .
H102 H -0.0115 0.3222 1.1812 0.033 Uiso 1 1 calc R
C103 C -0.0717(3) 0.25438(10) 1.1592(3) 0.0321(7) Uani 1 1 d .
C104 C -0.0745(3) 0.21526(10) 1.0842(3) 0.0329(7) Uani 1 1 d .
H104 H -0.1175 0.1877 1.0992 0.039 Uiso 1 1 calc R
C105 C -0.0166(3) 0.21455(10) 0.9868(3) 0.0295(6) Uani 1 1 d .
C106 C 0.0427(3) 0.25637(10) 0.9614(3) 0.0260(6) Uani 1 1 d .
O110 O 0.1011(2) 0.25683(7) 0.8689(2) 0.0324(5) Uani 1 1 d .
H110 H 0.1003 0.2298 0.8392 0.049 Uiso 1 1 calc R
C111 C -0.1325(4) 0.25348(12) 1.2662(4) 0.0454(8) Uani 1 1 d .
H11D H -0.2356 0.2639 1.2236 0.068 Uiso 1 1 calc R
H11E H -0.0738 0.2742 1.343 0.068 Uiso 1 1 calc R
H11F H -0.1274 0.2218 1.3011 0.068 Uiso 1 1 calc R
C120 C -0.0202(3) 0.17206(10) 0.9132(3) 0.0319(6) Uani 1 1 d .
H120 H -0.0633 0.1452 0.9322 0.038 Uiso 1 1 calc R
N121 N 0.0319(2) 0.16909(8) 0.8239(2) 0.0298(5) Uani 1 1 d .
C122 C 0.0240(3) 0.12370(9) 0.7566(3) 0.0308(6) Uani 1 1 d .
H122 H -0.0376 0.1026 0.7843 0.037 Uiso 1 1 calc R
C123 C 0.1792(4) 0.10369(15) 0.8154(5) 0.0639(12) Uani 1 1 d .
H12A H 0.2415 0.1231 0.7871 0.096 Uiso 1 1 calc R
H12B H 0.1756 0.0721 0.7805 0.096 Uiso 1 1 calc R
H12C H 0.2206 0.103 0.9167 0.096 Uiso 1 1 calc R
C124 C -0.0523(4) 0.12835(11) 0.5995(3) 0.0501(8) Uani 1 1 d .
C125 C -0.1952(6) 0.15311(19) 0.5534(5) 0.113(2) Uani 1 1 d .
H12D H -0.2464 0.1529 0.452 0.17 Uiso 1 1 calc R
H12E H -0.1771 0.1853 0.5865 0.17 Uiso 1 1 calc R
H12F H -0.2565 0.1375 0.5911 0.17 Uiso 1 1 calc R
C126 C 0.0492(6) 0.15625(15) 0.5497(5) 0.0796(15) Uani 1 1 d .
H12G H -0.0056 0.1634 0.451 0.119 Uiso 1 1 calc R
H12H H 0.1365 0.1376 0.5644 0.119 Uiso 1 1 calc R
H12I H 0.0805 0.1852 0.6024 0.119 Uiso 1 1 calc R
C127 C -0.0826(5) 0.08019(12) 0.5329(4) 0.0604(11) Uani 1 1 d .
H12J H -0.1427 0.0623 0.5673 0.091 Uiso 1 1 calc R
H12K H 0.0113 0.0641 0.5567 0.091 Uiso 1 1 calc R
H12L H -0.1358 0.0833 0.4322 0.091 Uiso 1 1 calc R
C130 C 0.0714(3) 0.39985(9) 1.1042(3) 0.0258(6) Uani 1 1 d .
C131 C -0.0736(3) 0.41084(10) 1.0803(3) 0.0315(6) Uani 1 1 d .
H131 H -0.1539 0.3959 1.0069 0.038 Uiso 1 1 calc R
C132 C -0.1026(3) 0.44301(10) 1.1617(4) 0.0368(7) Uani 1 1 d .
H132 H -0.2017 0.45 1.144 0.044 Uiso 1 1 calc R
C133 C 0.0139(4) 0.46483(11) 1.2690(4) 0.0411(8) Uani 1 1 d .
H133 H -0.0051 0.4866 1.3257 0.049 Uiso 1 1 calc R
C134 C 0.1566(4) 0.45489(12) 1.2932(3) 0.0429(8) Uani 1 1 d .
H134 H 0.2362 0.4703 1.3659 0.051 Uiso 1 1 calc R
C135 C 0.1859(3) 0.42233(10) 1.2118(3) 0.0332(7) Uani 1 1 d .
H135 H 0.2854 0.4155 1.2305 0.04 Uiso 1 1 calc R
C140 C 0.3128(3) 0.35271(10) 1.0529(3) 0.0269(5) Uani 1 1 d .
C141 C 0.4040(3) 0.32789(11) 1.1714(3) 0.0346(7) Uani 1 1 d .
H141 H 0.3604 0.3093 1.2169 0.041 Uiso 1 1 calc R
C142 C 0.5572(3) 0.32985(13) 1.2242(4) 0.0438(8) Uani 1 1 d .
H142 H 0.6172 0.313 1.3053 0.053 Uiso 1 1 calc R
C143 C 0.6224(3) 0.35664(13) 1.1576(4) 0.0442(8) Uani 1 1 d .
H143 H 0.727 0.3581 1.1934 0.053 Uiso 1 1 calc R
C144 C 0.5352(3) 0.38089(12) 1.0403(4) 0.0400(8) Uani 1 1 d .
H144 H 0.5796 0.3992 0.9948 0.048 Uiso 1 1 calc R
C145 C 0.3818(3) 0.37882(11) 0.9874(3) 0.0337(7) Uani 1 1 d .
H145 H 0.3228 0.3954 0.9054 0.04 Uiso 1 1 calc R
C150 C 0.0203(3) 0.37554(10) 0.8090(3) 0.0294(6) Uani 1 1 d .
C151 C -0.0291(3) 0.42156(11) 0.7795(3) 0.0369(7) Uani 1 1 d .
H151 H -0.0243 0.4411 0.8528 0.044 Uiso 1 1 calc R
C152 C -0.0846(3) 0.43926(13) 0.6469(4) 0.0457(8) Uani 1 1 d .
H152 H -0.118 0.4705 0.6298 0.055 Uiso 1 1 calc R
C153 C -0.0915(4) 0.41197(15) 0.5402(4) 0.0525(9) Uani 1 1 d .
H153 H -0.1301 0.4242 0.449 0.063 Uiso 1 1 calc R
C154 C -0.0430(5) 0.36700(14) 0.5646(4) 0.0627(11) Uani 1 1 d .
H154 H -0.0462 0.3481 0.4907 0.075 Uiso 1 1 calc R
C155 C 0.0115(4) 0.34905(13) 0.6989(3) 0.0511(9) Uani 1 1 d .
H155 H 0.0433 0.3176 0.7146 0.061 Uiso 1 1 calc R

loop_
_atom_site_aniso_label
_atom_site_aniso_U_11
_atom_site_aniso_U_22
_atom_site_aniso_U_33
_atom_site_aniso_U_23
_atom_site_aniso_U_13
_atom_site_aniso_U_12
Si1 0.0255(3) 0.0219(4) 0.0271(4) 0.0005(3) 0.0110(3) 0.0010(3)
C1 0.0215(12) 0.0247(14) 0.0306(15) -0.0034(11) 0.0087(11) 0.0013(10)
C2 0.0262(13) 0.0268(15) 0.0378(17) -0.0006(12) 0.0140(12) -0.0004(11)
C3 0.0259(14) 0.0254(15) 0.0444(18) -0.0011(13) 0.0134(13) 0.0003(11)
C4 0.0297(15) 0.0270(16) 0.049(2) -0.0084(14) 0.0178(14) -0.0006(12)
C5 0.0288(14) 0.0351(16) 0.0337(16) -0.0116(13) 0.0133(12) -0.0038(12)
C6 0.0257(13) 0.0286(15) 0.0313(15) -0.0038(12) 0.0075(11) -0.0039(11)
O10 0.0492(13) 0.0284(12) 0.0507(14) 0.0074(10) 0.0311(11) 0.0074(9)
C11 0.0512(19) 0.0406(19) 0.047(2) -0.0111(16) 0.0261(16) -0.0022(15)
C20 0.0328(15) 0.0261(14) 0.054(2) 0.0012(13) 0.0176(14) 0.0055(12)
N21 0.0396(14) 0.0282(12) 0.0503(16) 0.0037(11) 0.0180(12) 0.0017(11)
C22 0.0414(17) 0.0343(16) 0.054(2) 0.0063(15) 0.0146(15) 0.0030(13)
C23 0.074(3) 0.087(4) 0.065(3) 0.019(3) -0.007(2) -0.030(3)
C24 0.057(2) 0.0310(15) 0.0401(17) -0.0011(13) 0.0216(15) 0.0000(14)
C25 0.104(3) 0.041(2) 0.063(3) 0.0086(18) 0.042(2) 0.004(2)
C26 0.134(4) 0.051(2) 0.114(4) 0.005(3) 0.093(4) 0.014(3)
C27 0.064(2) 0.087(3) 0.053(2) -0.013(2) 0.023(2) -0.031(2)
C30 0.0305(14) 0.0320(16) 0.0292(15) 0.0011(12) 0.0110(12) 0.0034(12)
C31 0.143(4) 0.041(2) 0.039(2) -0.0043(18) 0.027(2) -0.007(3)
C32 0.150(5) 0.073(3) 0.031(2) 0.005(2) 0.026(3) 0.001(3)
C33 0.047(2) 0.072(3) 0.043(2) -0.0205(19) 0.0106(16) -0.0060(19)
C34 0.052(2) 0.056(2) 0.056(2) -0.0232(18) 0.0224(18) -0.0182(17)
C35 0.0459(18) 0.045(2) 0.0373(18) -0.0094(14) 0.0167(15) -0.0108(15)
C40 0.0319(14) 0.0196(13) 0.0302(15) -0.0019(11) 0.0139(12) 0.0003(10)
C41 0.0316(15) 0.0315(16) 0.0381(17) 0.0043(13) 0.0162(13) 0.0051(12)
C42 0.0429(17) 0.0376(18) 0.058(2) 0.0033(15) 0.0346(16) -0.0008(13)
C43 0.073(2) 0.0326(18) 0.055(2) 0.0117(15) 0.0434(19) 0.0060(16)
C44 0.054(2) 0.0381(18) 0.0417(18) 0.0140(14) 0.0227(16) 0.0126(15)
C45 0.0377(16) 0.0322(16) 0.0338(16) 0.0010(13) 0.0160(13) 0.0069(12)
C50 0.0296(13) 0.0210(13) 0.0321(14) 0.0046(12) 0.0161(11) 0.0023(11)
C51 0.0361(15) 0.0249(15) 0.0387(17) -0.0033(12) 0.0211(13) -0.0014(12)
C52 0.0402(17) 0.0302(16) 0.055(2) -0.0050(15) 0.0282(15) 0.0032(13)
C53 0.0265(14) 0.0461(19) 0.055(2) -0.0075(17) 0.0175(14) -0.0011(14)
C54 0.0320(15) 0.0432(19) 0.0412(18) -0.0100(14) 0.0140(13) -0.0064(13)
C55 0.0292(14) 0.0293(16) 0.0342(16) -0.0025(12) 0.0173(12) 0.0002(11)
Si2 0.0262(3) 0.0214(4) 0.0250(4) -0.0022(3) 0.0107(3) -0.0012(3)
C101 0.0279(13) 0.0214(13) 0.0265(14) 0.0000(11) 0.0087(11) 0.0029(10)
C102 0.0321(14) 0.0243(14) 0.0264(14) 0.0010(11) 0.0124(11) 0.0032(11)
C103 0.0344(15) 0.0276(15) 0.0369(17) 0.0025(12) 0.0180(13) 0.0037(12)
C104 0.0371(16) 0.0260(15) 0.0369(17) 0.0051(12) 0.0173(13) -0.0017(12)
C105 0.0320(15) 0.0246(15) 0.0320(15) 0.0010(11) 0.0139(12) -0.0012(11)
C106 0.0264(13) 0.0265(14) 0.0249(14) 0.0006(11) 0.0111(11) 0.0004(10)
O110 0.0431(11) 0.0253(10) 0.0356(12) -0.0036(9) 0.0235(9) -0.0023(9)
C111 0.066(2) 0.0334(17) 0.052(2) 0.0106(15) 0.0398(18) 0.0096(15)
C120 0.0333(15) 0.0250(14) 0.0345(15) 0.0009(12) 0.0122(12) -0.0017(11)
N121 0.0344(12) 0.0210(11) 0.0320(12) -0.0017(9) 0.0125(10) -0.0015(9)
C122 0.0368(15) 0.0221(12) 0.0296(14) -0.0023(11) 0.0109(12) -0.0018(11)
C123 0.046(2) 0.049(2) 0.079(3) -0.017(2) 0.0105(19) 0.0118(17)
C124 0.077(2) 0.0269(15) 0.0348(17) 0.0012(13) 0.0129(16) 0.0023(15)
C125 0.098(4) 0.079(4) 0.084(4) -0.026(3) -0.034(3) 0.039(3)
C126 0.140(4) 0.049(2) 0.064(3) -0.003(2) 0.057(3) -0.022(3)
C127 0.100(3) 0.0323(17) 0.0367(19) -0.0051(14) 0.019(2) -0.0063(18)
C130 0.0301(13) 0.0215(13) 0.0284(14) -0.0006(11) 0.0150(11) -0.0027(10)
C131 0.0346(15) 0.0253(14) 0.0373(16) -0.0048(12) 0.0182(13) -0.0040(11)
C132 0.0409(16) 0.0274(15) 0.0506(19) -0.0014(13) 0.0279(15) -0.0008(12)
C133 0.059(2) 0.0311(16) 0.0449(19) -0.0083(14) 0.0336(16) -0.0038(14)
C134 0.0480(19) 0.043(2) 0.0358(17) -0.0157(14) 0.0164(14) -0.0124(15)
C135 0.0331(15) 0.0305(16) 0.0349(16) -0.0044(12) 0.0137(13) 0.0004(12)
C140 0.0305(13) 0.0216(13) 0.0298(14) -0.0033(12) 0.0142(11) 0.0000(11)
C141 0.0318(15) 0.0369(18) 0.0376(17) 0.0038(13) 0.0175(13) 0.0035(12)
C142 0.0310(15) 0.052(2) 0.047(2) 0.0163(16) 0.0156(14) 0.0115(14)
C143 0.0273(14) 0.0489(19) 0.058(2) 0.0070(18) 0.0199(14) 0.0049(14)
C144 0.0386(17) 0.0384(18) 0.052(2) 0.0075(15) 0.0281(16) 0.0007(13)
C145 0.0373(16) 0.0286(16) 0.0362(17) 0.0029(12) 0.0170(14) 0.0009(12)
C150 0.0272(13) 0.0307(15) 0.0276(14) 0.0029(12) 0.0093(11) -0.0060(11)
C151 0.0340(15) 0.0353(17) 0.0398(18) 0.0028(13) 0.0143(13) 0.0032(12)
C152 0.0418(18) 0.048(2) 0.044(2) 0.0173(16) 0.0156(15) 0.0096(15)
C153 0.0461(19) 0.068(3) 0.0313(17) 0.0154(17) 0.0058(15) -0.0079(17)
C154 0.101(3) 0.049(2) 0.0307(18) -0.0007(15) 0.022(2) -0.004(2)
C155 0.083(3) 0.0326(18) 0.0356(18) -0.0024(14) 0.0232(17) 0.0048(17)

loop_
_atom_type_symbol
_atom_type_description
_atom_type_scat_dispersion_real
_atom_type_scat_dispersion_imag
_atom_type_scat_source
C C 0.0033 0.0016 'International Tables Vol C Tables 4.2.6.8 and 6.1.1.4'
H H 0 0 'International Tables Vol C Tables 4.2.6.8 and 6.1.1.4'
Si Si 0.0817 0.0704 'International Tables Vol C Tables 4.2.6.8 and 6.1.1.4'
N N 0.0061 0.0033 'International Tables Vol C Tables 4.2.6.8 and 6.1.1.4'
O O 0.0106 0.006 'International Tables Vol C Tables 4.2.6.8 and 6.1.1.4'

loop_
_geom_angle_atom_site_label_1
_geom_angle_atom_site_label_2
_geom_angle_atom_site_label_3
_geom_angle
C50 Si1 C30 108.98(12)
C50 Si1 C40 106.89(12)
C30 Si1 C40 107.00(13)
C50 Si1 C1 110.29(12)
C30 Si1 C1 116.78(12)
C40 Si1 C1 106.40(12)
C2 C1 C6 117.3(3)
C2 C1 Si1 122.7(2)
C6 C1 Si1 119.9(2)
O10 C2 C1 119.1(3)
O10 C2 C3 119.8(3)
C1 C2 C3 121.2(3)
C4 C3 C2 118.8(3)
C4 C3 C20 119.2(3)
C2 C3 C20 121.9(3)
C5 C4 C3 121.7(3)
C5 C4 H4 119.1
C3 C4 H4 119.1
C4 C5 C6 117.6(3)
C4 C5 C11 120.6(3)
C6 C5 C11 121.8(3)
C5 C6 C1 123.3(3)
C5 C6 H6 118.4
C1 C6 H6 118.4
C2 O10 H10 109.5
C5 C11 H11A 109.5
C5 C11 H11B 109.5
H11A C11 H11B 109.5
C5 C11 H11C 109.5
H11A C11 H11C 109.5
H11B C11 H11C 109.5
N21 C20 C3 121.6(3)
N21 C20 H20 119.2
C3 C20 H20 119.2
C20 N21 C22 118.5(3)
N21 C22 C23 107.6(3)
N21 C22 C24 110.2(2)
C23 C22 C24 113.9(3)
N21 C22 H22 108.3
C23 C22 H22 108.3
C24 C22 H22 108.3
C22 C23 H23A 109.5
C22 C23 H23B 109.5
H23A C23 H23B 109.5
C22 C23 H23C 109.5
H23A C23 H23C 109.5
H23B C23 H23C 109.5
C26 C24 C27 110.2(4)
C26 C24 C25 109.3(3)
C27 C24 C25 107.0(3)
C26 C24 C22 113.4(3)
C27 C24 C22 107.2(3)
C25 C24 C22 109.4(3)
C24 C25 H25A 109.5
C24 C25 H25B 109.5
H25A C25 H25B 109.5
C24 C25 H25C 109.5
H25A C25 H25C 109.5
H25B C25 H25C 109.5
C24 C26 H26A 109.5
C24 C26 H26B 109.5
H26A C26 H26B 109.5
C24 C26 H26C 109.5
H26A C26 H26C 109.5
H26B C26 H26C 109.5
C24 C27 H27A 109.5
C24 C27 H27B 109.5
H27A C27 H27B 109.5
C24 C27 H27C 109.5
H27A C27 H27C 109.5
H27B C27 H27C 109.5
C35 C30 C31 116.0(3)
C35 C30 Si1 119.8(2)
C31 C30 Si1 123.5(3)
C32 C31 C30 121.3(4)
C32 C31 H31 119.3
C30 C31 H31 119.3
C33 C32 C31 120.6(4)
C33 C32 H32 119.7
C31 C32 H32 119.7
C32 C33 C34 119.3(4)
C32 C33 H33 120.3
C34 C33 H33 120.3
C33 C34 C35 119.8(4)
C33 C34 H34 120.1
C35 C34 H34 120.1
C30 C35 C34 122.6(3)
C30 C35 H35 118.7
C34 C35 H35 118.7
C45 C40 C41 117.0(3)
C45 C40 Si1 121.8(2)
C41 C40 Si1 121.2(2)
C42 C41 C40 121.9(3)
C42 C41 H41 119
C40 C41 H41 119
C43 C42 C41 119.1(3)
C43 C42 H42 120.4
C41 C42 H42 120.4
C44 C43 C42 120.4(3)
C44 C43 H43 119.8
C42 C43 H43 119.8
C43 C44 C45 120.0(3)
C43 C44 H44 120
C45 C44 H44 120
C44 C45 C40 121.5(3)
C44 C45 H45 119.2
C40 C45 H45 119.2
C55 C50 C51 117.3(2)
C55 C50 Si1 120.5(2)
C51 C50 Si1 121.8(2)
C52 C51 C50 120.7(3)
C52 C51 H51 119.7
C50 C51 H51 119.7
C53 C52 C51 120.6(3)
C53 C52 H52 119.7
C51 C52 H52 119.7
C54 C53 C52 119.5(3)
C54 C53 H53 120.2
C52 C53 H53 120.2
C53 C54 C55 120.0(3)
C53 C54 H54 120
C55 C54 H54 120
C54 C55 C50 121.8(3)
C54 C55 H55 119.1
C50 C55 H55 119.1
C140 Si2 C101 110.34(12)
C140 Si2 C150 108.05(12)
C101 Si2 C150 116.47(12)
C140 Si2 C130 107.27(12)
C101 Si2 C130 106.43(12)
C150 Si2 C130 107.89(13)
C102 C101 C106 117.3(3)
C102 C101 Si2 120.1(2)
C106 C101 Si2 122.6(2)
C103 C102 C101 123.5(3)
C103 C102 H102 118.3
C101 C102 H102 118.3
C104 C103 C102 117.4(3)
C104 C103 C111 121.0(3)
C102 C103 C111 121.6(3)
C103 C104 C105 122.5(3)
C103 C104 H104 118.7
C105 C104 H104 118.7
C104 C105 C106 118.4(3)
C104 C105 C120 119.9(3)
C106 C105 C120 121.7(3)
O110 C106 C101 119.3(2)
O110 C106 C105 120.0(2)
C101 C106 C105 120.7(3)
C106 O110 H110 109.5
C103 C111 H11D 109.5
C103 C111 H11E 109.5
H11D C111 H11E 109.5
C103 C111 H11F 109.5
H11D C111 H11F 109.5
H11E C111 H11F 109.5
N121 C120 C105 122.9(3)
N121 C120 H120 118.5
C105 C120 H120 118.5
C120 N121 C122 118.2(2)
N121 C122 C123 107.8(2)
N121 C122 C124 110.9(2)
C123 C122 C124 115.2(3)
N121 C122 H122 107.6
C123 C122 H122 107.6
C124 C122 H122 107.6
C122 C123 H12A 109.5
C122 C123 H12B 109.5
H12A C123 H12B 109.5
C122 C123 H12C 109.5
H12A C123 H12C 109.5
H12B C123 H12C 109.5
C125 C124 C122 111.1(4)
C125 C124 C127 108.2(4)
C122 C124 C127 109.8(3)
C125 C124 C126 108.6(4)
C122 C124 C126 109.5(3)
C127 C124 C126 109.5(3)
C124 C125 H12D 109.5
C124 C125 H12E 109.5
H12D C125 H12E 109.5
C124 C125 H12F 109.5
H12D C125 H12F 109.5
H12E C125 H12F 109.5
C124 C126 H12G 109.5
C124 C126 H12H 109.5
H12G C126 H12H 109.5
C124 C126 H12I 109.5
H12G C126 H12I 109.5
H12H C126 H12I 109.5
C124 C127 H12J 109.5
C124 C127 H12K 109.5
H12J C127 H12K 109.5
C124 C127 H12L 109.5
H12J C127 H12L 109.5
H12K C127 H12L 109.5
C135 C130 C131 117.8(3)
C135 C130 Si2 121.4(2)
C131 C130 Si2 120.7(2)
C132 C131 C130 121.4(3)
C132 C131 H131 119.3
C130 C131 H131 119.3
C133 C132 C131 119.6(3)
C133 C132 H132 120.2
C131 C132 H132 120.2
C134 C133 C132 119.9(3)
C134 C133 H133 120
C132 C133 H133 120
C133 C134 C135 120.5(3)
C133 C134 H134 119.7
C135 C134 H134 119.7
C130 C135 C134 120.7(3)
C130 C135 H135 119.6
C134 C135 H135 119.6
C141 C140 C145 117.3(2)
C141 C140 Si2 120.8(2)
C145 C140 Si2 121.6(2)
C142 C141 C140 121.4(3)
C142 C141 H141 119.3
C140 C141 H141 119.3
C141 C142 C143 119.8(3)
C141 C142 H142 120.1
C143 C142 H142 120.1
C144 C143 C142 119.9(3)
C144 C143 H143 120.1
C142 C143 H143 120.1
C143 C144 C145 120.3(3)
C143 C144 H144 119.9
C145 C144 H144 119.9
C144 C145 C140 121.3(3)
C144 C145 H145 119.3
C140 C145 H145 119.3
C155 C150 C151 116.5(3)
C155 C150 Si2 123.6(2)
C151 C150 Si2 119.7(2)
C152 C151 C150 121.7(3)
C152 C151 H151 119.1
C150 C151 H151 119.1
C153 C152 C151 120.1(3)
C153 C152 H152 119.9
C151 C152 H152 119.9
C152 C153 C154 120.1(3)
C152 C153 H153 120
C154 C153 H153 120
C153 C154 C155 119.6(4)
C153 C154 H154 120.2
C155 C154 H154 120.2
C150 C155 C154 122.0(3)
C150 C155 H155 119
C154 C155 H155 119

loop_
_geom_bond_atom_site_label_1
_geom_bond_atom_site_label_2
_geom_bond_distance
Si1 C50 1.875(3)
Si1 C30 1.885(3)
Si1 C40 1.887(3)
Si1 C1 1.896(3)
C1 C2 1.393(4)
C1 C6 1.404(4)
C2 O10 1.358(3)
C2 C3 1.409(4)
C3 C4 1.402(5)
C3 C20 1.469(4)
C4 C5 1.384(5)
C4 H4 0.95
C5 C6 1.394(4)
C5 C11 1.514(4)
C6 H6 0.95
O10 H10 0.84
C11 H11A 0.98
C11 H11B 0.98
C11 H11C 0.98
C20 N21 1.279(4)
C20 H20 0.95
N21 C22 1.477(4)
C22 C23 1.523(5)
C22 C24 1.538(4)
C22 H22 1
C23 H23A 0.98
C23 H23B 0.98
C23 H23C 0.98
C24 C26 1.519(5)
C24 C27 1.532(5)
C24 C25 1.534(5)
C25 H25A 0.98
C25 H25B 0.98
C25 H25C 0.98
C26 H26A 0.98
C26 H26B 0.98
C26 H26C 0.98
C27 H27A 0.98
C27 H27B 0.98
C27 H27C 0.98
C30 C35 1.381(5)
C30 C31 1.402(5)
C31 C32 1.396(6)
C31 H31 0.95
C32 C33 1.366(7)
C32 H32 0.95
C33 C34 1.371(6)
C33 H33 0.95
C34 C35 1.394(5)
C34 H34 0.95
C35 H35 0.95
C40 C45 1.394(4)
C40 C41 1.398(4)
C41 C42 1.394(4)
C41 H41 0.95
C42 C43 1.379(5)
C42 H42 0.95
C43 C44 1.376(5)
C43 H43 0.95
C44 C45 1.388(4)
C44 H44 0.95
C45 H45 0.95
C50 C55 1.396(4)
C50 C51 1.403(4)
C51 C52 1.388(4)
C51 H51 0.95
C52 C53 1.385(4)
C52 H52 0.95
C53 C54 1.378(4)
C53 H53 0.95
C54 C55 1.382(4)
C54 H54 0.95
C55 H55 0.95
Si2 C140 1.866(3)
Si2 C101 1.887(3)
Si2 C150 1.889(3)
Si2 C130 1.896(3)
C101 C102 1.400(4)
C101 C106 1.405(4)
C102 C103 1.398(4)
C102 H102 0.95
C103 C104 1.377(4)
C103 C111 1.516(4)
C104 C105 1.399(4)
C104 H104 0.95
C105 C106 1.422(4)
C105 C120 1.448(4)
C106 O110 1.354(3)
O110 H110 0.84
C111 H11D 0.98
C111 H11E 0.98
C111 H11F 0.98
C120 N121 1.279(4)
C120 H120 0.95
N121 C122 1.478(3)
C122 C123 1.518(4)
C122 C124 1.525(4)
C122 H122 1
C123 H12A 0.98
C123 H12B 0.98
C123 H12C 0.98
C124 C125 1.482(6)
C124 C127 1.529(4)
C124 C126 1.563(5)
C125 H12D 0.98
C125 H12E 0.98
C125 H12F 0.98
C126 H12G 0.98
C126 H12H 0.98
C126 H12I 0.98
C127 H12J 0.98
C127 H12K 0.98
C127 H12L 0.98
C130 C135 1.387(4)
C130 C131 1.402(4)
C131 C132 1.388(4)
C131 H131 0.95
C132 C133 1.385(5)
C132 H132 0.95
C133 C134 1.372(5)
C133 H133 0.95
C134 C135 1.397(4)
C134 H134 0.95
C135 H135 0.95
C140 C141 1.398(4)
C140 C145 1.400(4)
C141 C142 1.391(4)
C141 H141 0.95
C142 C143 1.392(5)
C142 H142 0.95
C143 C144 1.372(5)
C143 H143 0.95
C144 C145 1.393(4)
C144 H144 0.95
C145 H145 0.95
C150 C155 1.376(4)
C150 C151 1.403(4)
C151 C152 1.381(4)
C151 H151 0.95
C152 C153 1.364(5)
C152 H152 0.95
C153 C154 1.369(6)
C153 H153 0.95
C154 C155 1.399(5)
C154 H154 0.95
C155 H155 0.95

loop_
_geom_torsion_atom_site_label_1
_geom_torsion_atom_site_label_2
_geom_torsion_atom_site_label_3
_geom_torsion_atom_site_label_4
_geom_torsion
C50 Si1 C1 C2 75.8(2)
C30 Si1 C1 C2 -49.3(3)
C40 Si1 C1 C2 -168.6(2)
C50 Si1 C1 C6 -107.6(2)
C30 Si1 C1 C6 127.3(2)
C40 Si1 C1 C6 8.0(2)
C6 C1 C2 O10 177.2(2)
Si1 C1 C2 O10 -6.1(4)
C6 C1 C2 C3 -3.8(4)
Si1 C1 C2 C3 172.8(2)
O10 C2 C3 C4 -178.2(3)
C1 C2 C3 C4 2.9(4)
O10 C2 C3 C20 5.7(4)
C1 C2 C3 C20 -173.2(3)
C2 C3 C4 C5 0.3(4)
C20 C3 C4 C5 176.5(3)
C3 C4 C5 C6 -2.2(4)
C3 C4 C5 C11 179.6(3)
C4 C5 C6 C1 1.2(4)
C11 C5 C6 C1 179.3(3)
C2 C1 C6 C5 1.8(4)
Si1 C1 C6 C5 -175.0(2)
C4 C3 C20 N21 -175.7(3)
C2 C3 C20 N21 0.4(4)
C3 C20 N21 C22 174.5(3)
C20 N21 C22 C23 -110.7(4)
C20 N21 C22 C24 124.6(3)
N21 C22 C24 C26 58.6(4)
C23 C22 C24 C26 -62.4(5)
N21 C22 C24 C27 -63.4(4)
C23 C22 C24 C27 175.6(4)
N21 C22 C24 C25 -179.1(3)
C23 C22 C24 C25 59.9(4)
C50 Si1 C30 C35 104.0(3)
C40 Si1 C30 C35 -11.2(3)
C1 Si1 C30 C35 -130.2(2)
C50 Si1 C30 C31 -65.9(4)
C40 Si1 C30 C31 178.9(3)
C1 Si1 C30 C31 59.9(4)
C35 C30 C31 C32 4.0(7)
Si1 C30 C31 C32 174.3(4)
C30 C31 C32 C33 -0.7(8)
C31 C32 C33 C34 -3.5(7)
C32 C33 C34 C35 4.2(6)
C31 C30 C35 C34 -3.4(5)
Si1 C30 C35 C34 -174.0(3)
C33 C34 C35 C30 -0.7(5)
C50 Si1 C40 C45 -0.5(3)
C30 Si1 C40 C45 116.1(2)
C1 Si1 C40 C45 -118.3(2)
C50 Si1 C40 C41 179.6(2)
C30 Si1 C40 C41 -63.7(3)
C1 Si1 C40 C41 61.8(3)
C45 C40 C41 C42 1.3(4)
Si1 C40 C41 C42 -178.8(2)
C40 C41 C42 C43 -0.1(5)
C41 C42 C43 C44 -1.7(5)
C42 C43 C44 C45 2.4(5)
C43 C44 C45 C40 -1.2(5)
C41 C40 C45 C44 -0.6(4)
Si1 C40 C45 C44 179.5(2)
C30 Si1 C50 C55 166.5(2)
C40 Si1 C50 C55 -78.1(2)
C1 Si1 C50 C55 37.1(3)
C30 Si1 C50 C51 -20.7(3)
C40 Si1 C50 C51 94.6(2)
C1 Si1 C50 C51 -150.2(2)
C55 C50 C51 C52 -0.7(4)
Si1 C50 C51 C52 -173.6(2)
C50 C51 C52 C53 0.6(5)
C51 C52 C53 C54 -0.5(5)
C52 C53 C54 C55 0.6(5)
C53 C54 C55 C50 -0.8(5)
C51 C50 C55 C54 0.8(4)
Si1 C50 C55 C54 173.8(2)
C140 Si2 C101 C102 111.9(2)
C150 Si2 C101 C102 -124.4(2)
C130 Si2 C101 C102 -4.1(2)
C140 Si2 C101 C106 -67.4(3)
C150 Si2 C101 C106 56.2(3)
C130 Si2 C101 C106 176.5(2)
C106 C101 C102 C103 -3.2(4)
Si2 C101 C102 C103 177.5(2)
C101 C102 C103 C104 -0.1(4)
C101 C102 C103 C111 -178.6(3)
C102 C103 C104 C105 2.9(4)
C111 C103 C104 C105 -178.6(3)
C103 C104 C105 C106 -2.2(4)
C103 C104 C105 C120 178.8(3)
C102 C101 C106 O110 -176.8(2)
Si2 C101 C106 O110 2.6(4)
C102 C101 C106 C105 3.8(4)
Si2 C101 C106 C105 -176.9(2)
C104 C105 C106 O110 179.3(3)
C120 C105 C106 O110 -1.7(4)
C104 C105 C106 C101 -1.2(4)
C120 C105 C106 C101 177.7(3)
C104 C105 C120 N121 -179.5(3)
C106 C105 C120 N121 1.6(4)
C105 C120 N121 C122 179.1(3)
C120 N121 C122 C123 -107.4(3)
C120 N121 C122 C124 125.8(3)
N121 C122 C124 C125 -50.7(4)
C123 C122 C124 C125 -173.4(4)
N121 C122 C124 C127 -170.4(3)
C123 C122 C124 C127 66.9(4)
N121 C122 C124 C126 69.3(4)
C123 C122 C124 C126 -53.4(4)
C140 Si2 C130 C135 -4.1(3)
C101 Si2 C130 C135 114.0(2)
C150 Si2 C130 C135 -120.3(2)
C140 Si2 C130 C131 177.2(2)
C101 Si2 C130 C131 -64.7(3)
C150 Si2 C130 C131 61.0(3)
C135 C130 C131 C132 -0.2(4)
Si2 C130 C131 C132 178.6(2)
C130 C131 C132 C133 0.0(5)
C131 C132 C133 C134 0.7(5)
C132 C133 C134 C135 -1.0(5)
C131 C130 C135 C134 -0.1(4)
Si2 C130 C135 C134 -178.9(2)
C133 C134 C135 C130 0.8(5)
C101 Si2 C140 C141 -35.3(3)
C150 Si2 C140 C141 -163.6(2)
C130 Si2 C140 C141 80.3(3)
C101 Si2 C140 C145 150.1(2)
C150 Si2 C140 C145 21.7(3)
C130 Si2 C140 C145 -94.4(3)
C145 C140 C141 C142 1.4(5)
Si2 C140 C141 C142 -173.4(3)
C140 C141 C142 C143 -0.6(5)
C141 C142 C143 C144 -0.1(6)
C142 C143 C144 C145 0.0(5)
C143 C144 C145 C140 0.9(5)
C141 C140 C145 C144 -1.6(5)
Si2 C140 C145 C144 173.3(2)
C140 Si2 C150 C155 71.8(3)
C101 Si2 C150 C155 -53.0(3)
C130 Si2 C150 C155 -172.6(3)
C140 Si2 C150 C151 -102.7(2)
C101 Si2 C150 C151 132.5(2)
C130 Si2 C150 C151 13.0(3)
C155 C150 C151 C152 0.4(4)
Si2 C150 C151 C152 175.2(2)
C150 C151 C152 C153 -0.5(5)
C151 C152 C153 C154 -0.3(6)
C152 C153 C154 C155 1.0(6)
C151 C150 C155 C154 0.4(5)
Si2 C150 C155 C154 -174.2(3)
C153 C154 C155 C150 -1.1(6)
